data_9016560
loop_
_publ_author_name
'de Rassenfosse, A.'
'Pierard, J.'

_publ_section_title
;
 Etude cristallographique du palladocyanure de baryum. BaPd(CN)4(H2O)4
 _cod_database_code 1010798
;
_journal_name_full 'Bulletin de la Societe Royal des Sciences de Liege'
_journal_page_first 74
_journal_page_last 79
_journal_volume 4
_journal_year 1935
_chemical_formula_sum 'Ba Pd'
_space_group_IT_number 15
_symmetry_space_group_name_Hall '-C 2yc'
_symmetry_space_group_name_H-M 'C 1 2/c 1'
_cell_angle_alpha 90
_cell_angle_beta 103.63
_cell_angle_gamma 90
_cell_length_a 11.95
_cell_length_b 13.82
_cell_length_c 6.71
_cell_formula_units_Z 4
_cell_volume 1076.942
_database_code_amcsd 0017539
_exptl_crystal_density_diffrn 1.503
_cod_database_code 9016560
_amcsd_formula_title 'Ba H8 N4 O4 Pd'

loop_
_space_group_symop_operation_xyz
x,y,z
1/2+x,1/2+y,z
x,-y,1/2+z
1/2+x,1/2-y,1/2+z
-x,y,1/2-z
1/2-x,1/2+y,1/2-z
-x,-y,-z
1/2-x,1/2-y,-z

loop_
_atom_site_label
_atom_site_fract_x
_atom_site_fract_y
_atom_site_fract_z
Ba1 0.00000 0.37500 0.25000
Pd1 0.00000 0.00000 0.00000

loop_
_cod_related_entry_id
_cod_related_entry_database
_cod_related_entry_code
1 AMCSD 0017539
